data_7718275
loop_
_publ_author_name
'Gabilondo, Eric A.'
'Halasyamani, P. Shiv'

_publ_section_title
;
 Synthesis and large crystal growth of a family of mixed-anionic
 methanesulfonate salts by anionic site-substitution:
 Na<sub>5</sub>(SO<sub>3</sub>CH<sub>3</sub>)<sub>4</sub>(X) (X =
 BF<sub>4</sub><sup>-</sup>, ClO<sub>4</sub><sup>-</sup>,
 PF<sub>6</sub><sup>-</sup>, I<sup>-</sup>).
;
_journal_issue 13
_journal_name_full 'Dalton transactions (Cambridge, England : 2003)'
_journal_page_first 5301
_journal_page_last 5310
_journal_paper_doi 10.1039/d5dt00223k
_journal_volume 54
_journal_year 2025
_chemical_formula_moiety 'C4 H12 I Na5 O12 S4'
_chemical_formula_sum 'C4 H12 I Na5 O12 S4'
_chemical_formula_weight 622.23
_chemical_name_common 'Sodium Methanesulfonate Iodide'
_chemical_properties_physical Air-sensitive,Moisture-sensitive,Hygroscopic
_space_group_crystal_system monoclinic
_space_group_IT_number 13
_space_group_name_Hall '-P 2yac'
_space_group_name_H-M_alt 'P 1 2/n 1'
_atom_sites_solution_hydrogens geom
_audit_creation_date 2024-11-11
_audit_creation_method
;
Olex2 1.5
(compiled 2024.02.16 svn.r378c4104 for OlexSys, GUI svn.r6928)
;
_audit_update_record
;
2025-02-23 deposited with the CCDC.	2025-03-05 downloaded from the CCDC.
;
_cell_angle_alpha 90
_cell_angle_beta 102.489(2)
_cell_angle_gamma 90
_cell_formula_units_Z 2
_cell_length_a 12.4118(4)
_cell_length_b 5.5158(2)
_cell_length_c 14.9258(5)
_cell_measurement_reflns_used 2734
_cell_measurement_temperature 296.15
_cell_measurement_theta_max 29.321
_cell_measurement_theta_min 1.939
_cell_volume 997.66(6)
_computing_cell_refinement 'Bruker SAINT'
_computing_data_collection 'Bruker APEX2'
_computing_data_reduction 'Bruker SAINT'
_computing_molecular_graphics 'Olex2 1.5 (Dolomanov et al., 2009)'
_computing_publication_material 'Olex2 1.5 (Dolomanov et al., 2009)'
_computing_structure_refinement 'SHELXL 2019/3 (Sheldrick, 2015)'
_computing_structure_solution 'SHELXT 2014/4 (Sheldrick, 2014)'
_diffrn_ambient_temperature 296.15
_diffrn_measured_fraction_theta_full 1.000
_diffrn_measured_fraction_theta_max 0.999
_diffrn_measurement_device_type 'Bruker APEX-II CCD'
_diffrn_measurement_method Rotation
_diffrn_radiation_type MoK\a
_diffrn_radiation_wavelength 0.71073
_diffrn_reflns_av_R_equivalents 0.0629
_diffrn_reflns_av_unetI/netI 0.0296
_diffrn_reflns_Laue_measured_fraction_full 1.000
_diffrn_reflns_Laue_measured_fraction_max 0.999
_diffrn_reflns_limit_h_max 17
_diffrn_reflns_limit_h_min -17
_diffrn_reflns_limit_k_max 7
_diffrn_reflns_limit_k_min -7
_diffrn_reflns_limit_l_max 20
_diffrn_reflns_limit_l_min -20
_diffrn_reflns_number 31164
_diffrn_reflns_point_group_measured_fraction_full 1.000
_diffrn_reflns_point_group_measured_fraction_max 0.999
_diffrn_reflns_theta_full 25.242
_diffrn_reflns_theta_max 29.321
_diffrn_reflns_theta_min 1.939
_diffrn_source Mo
_exptl_absorpt_coefficient_mu 2.181
_exptl_absorpt_correction_type multi-scan
_exptl_absorpt_process_details 'Blessing R.H. Acta Crystallogr A, 1995, 51, 33'
_exptl_crystal_colour yellow
_exptl_crystal_density_diffrn 2.071
_exptl_crystal_description plate
_exptl_crystal_F_000 608
_exptl_crystal_size_max 0.12
_exptl_crystal_size_mid 0.1
_exptl_crystal_size_min 0.05
_exptl_transmission_factor_max 0.7458
_exptl_transmission_factor_min 0.6800
_refine_diff_density_max 0.602
_refine_diff_density_min -0.502
_refine_diff_density_rms 0.086
_refine_ls_extinction_method none
_refine_ls_goodness_of_fit_ref 1.009
_refine_ls_hydrogen_treatment constr
_refine_ls_matrix_type full
_refine_ls_number_parameters 121
_refine_ls_number_reflns 2734
_refine_ls_number_restraints 0
_refine_ls_restrained_S_all 1.009
_refine_ls_R_factor_all 0.0575
_refine_ls_R_factor_gt 0.0293
_refine_ls_shift/su_max 0.001
_refine_ls_shift/su_mean 0.000
_refine_ls_structure_factor_coef Fsqd
_refine_ls_weighting_details 'w=1/[\s^2^(Fo^2^)+(0.0274P)^2^+0.7321P] where P=(Fo^2^+2Fc^2^)/3'
_refine_ls_weighting_scheme calc
_refine_ls_wR_factor_gt 0.0604
_refine_ls_wR_factor_ref 0.0716
_reflns_Friedel_coverage 0.000
_reflns_number_gt 1840
_reflns_number_total 2734
_reflns_threshold_expression 'I > 2\s(I)'
_cod_data_source_file d5dt00223k2.cif
_cod_data_source_block int2_a
_cod_depositor_comments 'Adding full bibliography for 7718273--7718276.cif.'
_cod_database_code 7718275
_shelx_shelxl_version_number 2019/3
_shelx_space_group_comment
;
The symmetry employed for this shelxl refinement is uniquely defined
by the following loop, which should always be used as a source of
symmetry information in preference to the above space-group names.
They are only intended as comments.
;
_shelx_estimated_absorpt_t_max 0.899
_shelx_estimated_absorpt_t_min 0.780
_exptl_crystal_lustre clear
_exptl_crystal_primary yellow
_olex2_refinement_description
;
1. Fixed Uiso
 At 1.5 times of:
  All C(H,H,H) groups
2.a Idealised Me refined as rotating group:
 C1(H1A,H1B,H1C), C2(H2A,H2B,H2C)
;
_olex2_submission_special_instructions 'No special instructions were received'

loop_
_space_group_symop_operation_xyz
'x, y, z'
'-x+1/2, y, -z+1/2'
'-x, -y, -z'
'x-1/2, -y, z-1/2'

loop_
_atom_site_label
_atom_site_type_symbol
_atom_site_fract_x
_atom_site_fract_y
_atom_site_fract_z
_atom_site_U_iso_or_equiv
_atom_site_adp_type
_atom_site_occupancy
_atom_site_site_symmetry_order
_atom_site_calc_flag
_atom_site_refinement_flags_posn
_atom_site_refinement_flags_adp
_atom_site_refinement_flags_occupancy
_atom_site_disorder_assembly
_atom_site_disorder_group
I1 I 0.750000 0.74550(5) 0.750000 0.04533(11) Uani 1 2 d S T P . .
S1 S 0.60271(5) 0.75710(10) 0.29935(4) 0.01888(12) Uani 1 1 d . . . . .
S2 S 0.85329(5) 0.27388(10) 0.50850(4) 0.01874(13) Uani 1 1 d . . . . .
Na1 Na 0.750000 1.2801(2) 0.250000 0.0274(3) Uani 1 2 d S T P . .
Na2 Na 0.96309(9) 0.75342(16) 0.66202(7) 0.0282(2) Uani 1 1 d . . . . .
Na3 Na 0.88668(9) 0.78379(17) 0.40819(7) 0.0283(2) Uani 1 1 d . . . . .
O1 O 0.60291(14) 0.9907(3) 0.25399(13) 0.0292(4) Uani 1 1 d . . . . .
O2 O 0.88951(15) 0.5199(3) 0.53389(12) 0.0286(4) Uani 1 1 d . . . . .
O3 O 0.92183(15) 0.0939(3) 0.56525(13) 0.0311(4) Uani 1 1 d . . . . .
O4 O 0.84752(16) 0.2269(3) 0.41159(12) 0.0291(4) Uani 1 1 d . . . . .
O5 O 0.58891(16) 0.5605(3) 0.23267(13) 0.0341(5) Uani 1 1 d . . . . .
O6 O 0.69853(16) 0.7223(3) 0.37263(14) 0.0392(5) Uani 1 1 d . . . . .
C1 C 0.4877(3) 0.7526(5) 0.3498(2) 0.0417(7) Uani 1 1 d . . . . .
H1A H 0.484978 0.600544 0.380493 0.062 Uiso 1 1 calc R U . . .
H1B H 0.421667 0.772262 0.303059 0.062 Uiso 1 1 calc R U . . .
H1C H 0.493314 0.882506 0.393326 0.062 Uiso 1 1 calc R U . . .
C2 C 0.7195(2) 0.2432(5) 0.5286(2) 0.0371(7) Uani 1 1 d . . . . .
H2A H 0.671568 0.360136 0.492498 0.056 Uiso 1 1 calc R U . . .
H2B H 0.721425 0.270008 0.592479 0.056 Uiso 1 1 calc R U . . .
H2C H 0.692511 0.082841 0.511805 0.056 Uiso 1 1 calc R U . . .

loop_
_atom_site_aniso_label
_atom_site_aniso_U_11
_atom_site_aniso_U_22
_atom_site_aniso_U_33
_atom_site_aniso_U_23
_atom_site_aniso_U_13
_atom_site_aniso_U_12
I1 0.03719(17) 0.04508(18) 0.0595(2) 0.000 0.02313(14) 0.000
S1 0.0166(3) 0.0179(3) 0.0219(3) 0.0015(2) 0.0037(2) 0.0001(2)
S2 0.0177(3) 0.0176(3) 0.0206(3) 0.0003(2) 0.0032(2) -0.0001(2)
Na1 0.0221(7) 0.0253(7) 0.0321(8) 0.000 0.0000(6) 0.000
Na2 0.0331(6) 0.0205(5) 0.0276(5) 0.0009(4) -0.0008(4) -0.0008(4)
Na3 0.0264(5) 0.0287(6) 0.0285(5) -0.0001(4) 0.0033(4) -0.0029(4)
O1 0.0285(10) 0.0217(9) 0.0357(11) 0.0075(8) 0.0034(8) -0.0015(8)
O2 0.0348(11) 0.0212(9) 0.0292(10) -0.0039(8) 0.0054(8) -0.0049(8)
O3 0.0286(10) 0.0276(10) 0.0367(11) 0.0134(8) 0.0060(9) 0.0065(8)
O4 0.0332(10) 0.0321(10) 0.0216(9) -0.0060(8) 0.0050(8) -0.0008(8)
O5 0.0418(12) 0.0247(9) 0.0370(11) -0.0085(8) 0.0110(9) -0.0036(8)
O6 0.0287(11) 0.0454(12) 0.0373(11) 0.0147(10) -0.0070(9) -0.0024(9)
C1 0.0342(16) 0.0441(18) 0.0538(19) -0.0021(15) 0.0251(15) -0.0019(14)
C2 0.0206(13) 0.0488(18) 0.0438(17) 0.0043(15) 0.0113(12) -0.0029(13)

loop_
_atom_type_symbol
_atom_type_description
_atom_type_scat_dispersion_real
_atom_type_scat_dispersion_imag
_atom_type_scat_source
C C 0.0033 0.0016 'International Tables Vol C Tables 4.2.6.8 and 6.1.1.4'
H H 0.0000 0.0000 'International Tables Vol C Tables 4.2.6.8 and 6.1.1.4'
O O 0.0106 0.0060 'International Tables Vol C Tables 4.2.6.8 and 6.1.1.4'
Na Na 0.0362 0.0249 'International Tables Vol C Tables 4.2.6.8 and 6.1.1.4'
S S 0.1246 0.1234 'International Tables Vol C Tables 4.2.6.8 and 6.1.1.4'
I I -0.4742 1.8119 'International Tables Vol C Tables 4.2.6.8 and 6.1.1.4'

loop_
_geom_angle_atom_site_label_1
_geom_angle_atom_site_label_2
_geom_angle_atom_site_label_3
_geom_angle
_geom_angle_site_symmetry_1
_geom_angle_site_symmetry_3
_geom_angle_publ_flag
Na2 I1 Na2 178.43(3) . 2_656 ?
Na3 S1 Na1 71.35(2) 2_655 1_545 ?
O1 S1 Na1 122.21(8) . 1_545 ?
O1 S1 Na3 59.59(8) . 2_655 ?
O1 S1 O5 110.67(11) . . ?
O1 S1 C1 107.20(13) . . ?
O5 S1 Na1 42.24(8) . 1_545 ?
O5 S1 Na3 51.92(8) . 2_655 ?
O5 S1 C1 107.25(13) . . ?
O6 S1 Na1 70.45(9) . 1_545 ?
O6 S1 Na3 123.46(10) . 2_655 ?
O6 S1 O1 112.70(11) . . ?
O6 S1 O5 111.98(12) . . ?
O6 S1 C1 106.69(15) . . ?
C1 S1 Na1 127.80(10) . 1_545 ?
C1 S1 Na3 129.62(12) . 2_655 ?
Na3 S2 Na3 118.59(4) 1_545 . ?
Na3 S2 Na3 82.82(3) 1_545 3_766 ?
Na3 S2 Na3 92.66(3) 3_766 . ?
O2 S2 Na3 148.99(8) . 1_545 ?
O2 S2 Na3 76.32(8) . 3_766 ?
O2 S2 Na3 41.44(8) . . ?
O2 S2 O3 112.10(11) . . ?
O2 S2 O4 111.78(11) . . ?
O2 S2 C2 107.18(13) . . ?
O3 S2 Na3 45.17(8) . 3_766 ?
O3 S2 Na3 137.83(8) . . ?
O3 S2 Na3 64.66(8) . 1_545 ?
O3 S2 O4 110.75(11) . . ?
O3 S2 C2 106.86(13) . . ?
O4 S2 Na3 101.32(8) . 3_766 ?
O4 S2 Na3 71.36(7) . . ?
O4 S2 Na3 50.25(7) . 1_545 ?
O4 S2 C2 107.88(13) . . ?
C2 S2 Na3 146.19(11) . 3_766 ?
C2 S2 Na3 102.95(10) . 1_545 ?
C2 S2 Na3 112.36(10) . . ?
S1 Na1 S1 77.56(3) 2_665 1_565 ?
S1 Na1 Na2 120.74(3) 2_665 4_575 ?
S1 Na1 Na2 120.74(3) 1_565 3_776 ?
S1 Na1 Na2 64.58(2) 2_665 3_776 ?
S1 Na1 Na2 64.58(2) 1_565 4_575 ?
S1 Na1 Na3 128.390(19) 2_665 2_655 ?
S1 Na1 Na3 120.740(19) 2_665 . ?
S1 Na1 Na3 128.389(19) 1_565 . ?
S1 Na1 Na3 120.739(19) 1_565 2_655 ?
Na2 Na1 Na2 173.98(5) 4_575 3_776 ?
Na2 Na1 Na3 56.42(2) 4_575 2_655 ?
Na2 Na1 Na3 56.42(2) 3_776 . ?
Na2 Na1 Na3 118.48(3) 4_575 . ?
Na2 Na1 Na3 118.48(3) 3_776 2_655 ?
Na3 Na1 Na3 86.88(4) 2_655 . ?
O1 Na1 S1 93.52(4) . 1_565 ?
O1 Na1 S1 93.52(4) 2_655 2_665 ?
O1 Na1 S1 163.87(5) . 2_665 ?
O1 Na1 S1 163.87(5) 2_655 1_565 ?
O1 Na1 Na2 43.30(4) 2_655 3_776 ?
O1 Na1 Na2 131.21(6) . 3_776 ?
O1 Na1 Na2 43.30(4) . 4_575 ?
O1 Na1 Na2 131.21(6) 2_655 4_575 ?
O1 Na1 Na3 75.34(5) . . ?
O1 Na1 Na3 45.67(5) . 2_655 ?
O1 Na1 Na3 45.67(5) 2_655 . ?
O1 Na1 Na3 75.34(5) 2_655 2_655 ?
O1 Na1 O1 98.09(10) 2_655 . ?
O1 Na1 O4 74.60(6) . 2_665 ?
O1 Na1 O4 96.31(7) . 1_565 ?
O1 Na1 O4 96.31(7) 2_655 2_665 ?
O1 Na1 O4 74.60(6) 2_655 1_565 ?
O1 Na1 O5 172.41(6) 2_655 1_565 ?
O1 Na1 O5 79.67(6) 2_655 2_665 ?
O1 Na1 O5 79.67(6) . 1_565 ?
O1 Na1 O5 172.41(6) . 2_665 ?
O4 Na1 S1 97.56(5) 1_565 2_665 ?
O4 Na1 S1 93.08(5) 1_565 1_565 ?
O4 Na1 S1 93.08(5) 2_665 2_665 ?
O4 Na1 S1 97.56(5) 2_665 1_565 ?
O4 Na1 Na2 126.85(5) 2_665 3_776 ?
O4 Na1 Na2 52.25(5) 2_665 4_575 ?
O4 Na1 Na2 126.85(5) 1_565 4_575 ?
O4 Na1 Na2 52.25(5) 1_565 3_776 ?
O4 Na1 Na3 125.74(6) 1_565 2_655 ?
O4 Na1 Na3 125.74(6) 2_665 . ?
O4 Na1 Na3 40.84(4) 1_565 . ?
O4 Na1 Na3 40.84(4) 2_665 2_655 ?
O4 Na1 O4 166.36(10) 2_665 1_565 ?
O4 Na1 O5 76.12(6) 1_565 2_665 ?
O4 Na1 O5 112.77(6) 2_665 2_665 ?
O4 Na1 O5 112.77(6) 1_565 1_565 ?
O4 Na1 O5 76.12(6) 2_665 1_565 ?
O5 Na1 S1 23.10(4) 2_665 2_665 ?
O5 Na1 S1 87.37(6) 2_665 1_565 ?
O5 Na1 S1 23.10(4) 1_565 1_565 ?
O5 Na1 S1 87.37(6) 1_565 2_665 ?
O5 Na1 Na2 142.50(6) 1_565 3_776 ?
O5 Na1 Na2 142.50(6) 2_665 4_575 ?
O5 Na1 Na2 43.26(4) 2_665 3_776 ?
O5 Na1 Na2 43.26(4) 1_565 4_575 ?
O5 Na1 Na3 139.16(5) 2_665 2_655 ?
O5 Na1 Na3 98.22(5) 2_665 . ?
O5 Na1 Na3 98.22(5) 1_565 2_655 ?
O5 Na1 Na3 139.16(5) 1_565 . ?
O5 Na1 O5 103.45(10) 2_665 1_565 ?
I1 Na2 Na1 134.85(3) . 3_776 ?
I1 Na2 Na3 133.10(3) . 3_776 ?
I1 Na2 Na3 111.66(3) . . ?
I1 Na2 Na3 127.33(3) . 3_766 ?
Na1 Na2 Na3 62.70(3) 3_776 3_766 ?
Na1 Na2 Na3 113.46(3) 3_776 . ?
Na3 Na2 Na1 65.40(3) 3_776 3_776 ?
Na3 Na2 Na3 99.48(4) 3_776 3_766 ?
Na3 Na2 Na3 72.06(3) 3_776 . ?
Na3 Na2 Na3 77.52(3) . 3_766 ?
O1 Na2 I1 109.29(6) 4_676 . ?
O1 Na2 Na1 43.65(5) 4_676 3_776 ?
O1 Na2 Na3 123.18(6) 4_676 . ?
O1 Na2 Na3 106.20(5) 4_676 3_766 ?
O1 Na2 Na3 51.20(5) 4_676 3_776 ?
O1 Na2 O4 68.94(6) 4_676 3_766 ?
O2 Na2 I1 96.76(6) . . ?
O2 Na2 Na1 117.61(6) . 3_776 ?
O2 Na2 Na3 38.28(5) . . ?
O2 Na2 Na3 107.57(6) . 3_776 ?
O2 Na2 Na3 57.66(5) . 3_766 ?
O2 Na2 O1 153.69(8) . 4_676 ?
O2 Na2 O3 86.72(7) . 1_565 ?
O2 Na2 O4 84.98(7) . 3_766 ?
O2 Na2 O5 93.66(7) . 4_666 ?
O3 Na2 I1 99.97(6) 1_565 . ?
O3 Na2 Na1 109.78(6) 1_565 3_776 ?
O3 Na2 Na3 44.39(5) 1_565 3_776 ?
O3 Na2 Na3 120.74(6) 1_565 3_766 ?
O3 Na2 Na3 50.49(5) 1_565 . ?
O3 Na2 O1 85.24(7) 1_565 4_676 ?
O3 Na2 O4 79.55(6) 1_565 3_766 ?
O3 Na2 O5 150.78(8) 1_565 4_666 ?
O4 Na2 I1 178.18(5) 3_766 . ?
O4 Na2 Na1 44.17(4) 3_766 3_776 ?
O4 Na2 Na3 54.14(4) 3_766 3_766 ?
O4 Na2 Na3 69.42(5) 3_766 . ?
O4 Na2 Na3 45.53(4) 3_766 3_776 ?
O5 Na2 I1 108.97(6) 4_666 . ?
O5 Na2 Na1 45.08(5) 4_666 3_776 ?
O5 Na2 Na3 118.50(6) 4_666 . ?
O5 Na2 Na3 108.76(6) 4_666 3_776 ?
O5 Na2 Na3 41.04(5) 4_666 3_766 ?
O5 Na2 O1 81.59(7) 4_666 4_676 ?
O5 Na2 O4 71.40(6) 4_666 3_766 ?
S1 Na3 S2 116.81(3) 2_655 . ?
S1 Na3 S2 123.13(3) 2_655 1_565 ?
S1 Na3 S2 97.15(3) 2_655 3_766 ?
S1 Na3 Na2 66.04(3) 2_655 3_776 ?
S2 Na3 S2 97.18(3) 1_565 3_766 ?
S2 Na3 S2 87.34(3) 3_766 . ?
S2 Na3 S2 118.59(4) 1_565 . ?
S2 Na3 Na2 155.34(4) . 3_776 ?
S2 Na3 Na2 68.15(3) 3_766 3_776 ?
S2 Na3 Na2 69.29(3) 1_565 3_776 ?
O1 Na3 S1 27.66(4) 2_655 2_655 ?
O1 Na3 S2 98.61(5) 2_655 3_766 ?
O1 Na3 S2 95.71(5) 2_655 1_565 ?
O1 Na3 S2 144.29(5) 2_655 . ?
O1 Na3 Na2 44.22(4) 2_655 3_776 ?
O1 Na3 O3 116.94(6) 2_655 1_565 ?
O2 Na3 S1 139.27(6) . 2_655 ?
O2 Na3 S2 23.96(4) . . ?
O2 Na3 S2 97.55(5) . 1_565 ?
O2 Na3 S2 77.94(5) . 3_766 ?
O2 Na3 Na2 141.05(6) . 3_776 ?
O2 Na3 O1 166.61(7) . 2_655 ?
O2 Na3 O3 75.21(6) . 1_565 ?
O2 Na3 O3 101.29(7) . 3_766 ?
O2 Na3 O4 123.75(7) . 1_565 ?
O2 Na3 O5 112.20(7) . 2_655 ?
O3 Na3 S1 85.71(6) 3_766 2_655 ?
O3 Na3 S1 143.86(5) 1_565 2_655 ?
O3 Na3 S2 25.23(4) 3_766 3_766 ?
O3 Na3 S2 27.37(4) 1_565 1_565 ?
O3 Na3 S2 98.74(5) 1_565 . ?
O3 Na3 S2 84.77(5) 3_766 1_565 ?
O3 Na3 S2 77.26(4) 1_565 3_766 ?
O3 Na3 S2 112.57(5) 3_766 . ?
O3 Na3 Na2 79.04(5) 1_565 3_776 ?
O3 Na3 Na2 42.96(5) 3_766 3_776 ?
O3 Na3 O1 78.09(6) 3_766 2_655 ?
O3 Na3 O3 74.24(7) 3_766 1_565 ?
O3 Na3 O4 84.97(7) 3_766 1_565 ?
O3 Na3 O5 88.96(7) 3_766 2_655 ?
O4 Na3 S1 96.67(5) 1_565 2_655 ?
O4 Na3 S2 105.84(6) 1_565 3_766 ?
O4 Na3 S2 26.66(4) 1_565 1_565 ?
O4 Na3 S2 142.43(6) 1_565 . ?
O4 Na3 Na2 53.31(5) 1_565 3_776 ?
O4 Na3 O1 69.63(6) 1_565 2_655 ?
O4 Na3 O3 52.61(6) 1_565 1_565 ?
O4 Na3 O5 123.85(7) 1_565 2_655 ?
O5 Na3 S1 27.18(4) 2_655 2_655 ?
O5 Na3 S2 150.24(6) 2_655 1_565 ?
O5 Na3 S2 89.00(5) 2_655 3_766 ?
O5 Na3 S2 90.67(5) 2_655 . ?
O5 Na3 Na2 86.43(5) 2_655 3_776 ?
O5 Na3 O1 54.54(6) 2_655 2_655 ?
O5 Na3 O3 162.88(7) 2_655 1_565 ?
O6 Na3 S1 91.29(6) . 2_655 ?
O6 Na3 S2 75.84(5) . . ?
O6 Na3 S2 90.28(6) . 1_565 ?
O6 Na3 S2 163.16(6) . 3_766 ?
O6 Na3 Na2 128.69(6) . 3_776 ?
O6 Na3 O1 95.63(7) . 2_655 ?
O6 Na3 O2 86.15(7) . . ?
O6 Na3 O3 171.53(8) . 3_766 ?
O6 Na3 O3 104.14(7) . 1_565 ?
O6 Na3 O4 87.52(7) . 1_565 ?
O6 Na3 O5 91.98(8) . 2_655 ?
S1 O1 Na1 131.92(11) . . ?
S1 O1 Na2 134.98(11) . 4_575 ?
S1 O1 Na3 92.75(9) . 2_655 ?
Na1 O1 Na3 94.22(6) . 2_655 ?
Na2 O1 Na1 93.05(7) 4_575 . ?
Na2 O1 Na3 84.58(6) 4_575 2_655 ?
S2 O2 Na2 140.96(11) . . ?
S2 O2 Na3 114.60(10) . . ?
Na2 O2 Na3 104.31(7) . . ?
S2 O3 Na2 157.37(12) . 1_545 ?
S2 O3 Na3 87.96(9) . 1_545 ?
S2 O3 Na3 109.60(10) . 3_766 ?
Na2 O3 Na3 92.65(7) 1_545 3_766 ?
Na2 O3 Na3 90.00(7) 1_545 1_545 ?
Na3 O3 Na3 105.75(7) 3_766 1_545 ?
S2 O4 Na1 148.99(11) . 1_545 ?
S2 O4 Na2 121.14(10) . 3_766 ?
S2 O4 Na3 103.09(9) . 1_545 ?
Na1 O4 Na2 83.58(6) 1_545 3_766 ?
Na1 O4 Na3 98.80(7) 1_545 1_545 ?
Na3 O4 Na2 81.16(6) 1_545 3_766 ?
S1 O5 Na1 114.65(11) . 1_545 ?
S1 O5 Na2 143.23(12) . 4_565 ?
S1 O5 Na3 100.90(10) . 2_655 ?
Na1 O5 Na3 98.73(7) 1_545 2_655 ?
Na2 O5 Na1 91.66(7) 4_565 1_545 ?
Na2 O5 Na3 99.77(8) 4_565 2_655 ?
S1 O6 Na3 141.48(13) . . ?
S1 C1 H1A 109.5 . . ?
S1 C1 H1B 109.5 . . ?
S1 C1 H1C 109.5 . . ?
H1A C1 H1B 109.5 . . ?
H1A C1 H1C 109.5 . . ?
H1B C1 H1C 109.5 . . ?
S2 C2 H2A 109.5 . . ?
S2 C2 H2B 109.5 . . ?
S2 C2 H2C 109.5 . . ?
H2A C2 H2B 109.5 . . ?
H2A C2 H2C 109.5 . . ?
H2B C2 H2C 109.5 . . ?

loop_
_geom_bond_atom_site_label_1
_geom_bond_atom_site_label_2
_geom_bond_distance
_geom_bond_site_symmetry_2
_geom_bond_publ_flag
I1 Na2 3.1975(11) . ?
I1 Na2 3.1975(11) 2_656 ?
S1 Na1 3.3746(12) 1_545 ?
S1 Na3 3.1324(12) 2_655 ?
S1 O1 1.4559(18) . ?
S1 O5 1.4570(19) . ?
S1 O6 1.444(2) . ?
S1 C1 1.752(3) . ?
S2 Na3 3.1606(12) 1_545 ?
S2 Na3 3.2137(12) 3_766 ?
S2 Na3 3.2545(11) . ?
S2 O2 1.4538(17) . ?
S2 O3 1.4542(18) . ?
S2 O4 1.4559(18) . ?
S2 C2 1.758(3) . ?
Na1 Na2 3.5238(11) 4_575 ?
Na1 Na2 3.5238(11) 3_776 ?
Na1 Na3 3.7704(14) 2_655 ?
Na1 Na3 3.7705(14) . ?
Na1 O1 2.4356(19) . ?
Na1 O1 2.4356(19) 2_655 ?
Na1 O4 2.4710(18) 2_665 ?
Na1 O4 2.4710(18) 1_565 ?
Na1 O5 2.496(2) 1_565 ?
Na1 O5 2.496(2) 2_665 ?
Na2 Na3 3.7683(14) 3_766 ?
Na2 Na3 3.4549(14) 3_776 ?
Na2 Na3 3.7049(15) . ?
Na2 O1 2.420(2) 4_676 ?
Na2 O2 2.323(2) . ?
Na2 O3 2.357(2) 1_565 ?
Na2 O4 2.804(2) 3_766 ?
Na2 O5 2.416(2) 4_666 ?
Na3 O1 2.705(2) 2_655 ?
Na3 O2 2.369(2) . ?
Na3 O3 2.419(2) 3_766 ?
Na3 O3 2.858(2) 1_565 ?
Na3 O4 2.4949(19) 1_565 ?
Na3 O5 2.511(2) 2_655 ?
Na3 O6 2.305(2) . ?
C1 H1A 0.9600 . ?
C1 H1B 0.9600 . ?
C1 H1C 0.9600 . ?
C2 H2A 0.9600 . ?
C2 H2B 0.9600 . ?
C2 H2C 0.9600 . ?

loop_
_geom_torsion_atom_site_label_1
_geom_torsion_atom_site_label_2
_geom_torsion_atom_site_label_3
_geom_torsion_atom_site_label_4
_geom_torsion
_geom_torsion_site_symmetry_1
_geom_torsion_site_symmetry_2
_geom_torsion_site_symmetry_3
_geom_torsion_site_symmetry_4
_geom_torsion_publ_flag
Na1 S1 O1 Na1 -62.08(16) 1_545 . . . ?
Na1 S1 O1 Na2 121.18(13) 1_545 . . 4_575 ?
Na1 S1 O1 Na3 36.09(9) 1_545 . . 2_655 ?
Na1 S1 O5 Na2 131.9(2) 1_545 . . 4_565 ?
Na1 S1 O5 Na3 -104.98(12) 1_545 . . 2_655 ?
Na1 S1 O6 Na3 75.91(19) 1_545 . . . ?
Na3 S1 O1 Na1 -98.17(14) 2_655 . . . ?
Na3 S1 O1 Na2 85.09(15) 2_655 . . 4_575 ?
Na3 S1 O5 Na1 104.98(12) 2_655 . . 1_545 ?
Na3 S1 O5 Na2 -123.1(2) 2_655 . . 4_565 ?
Na3 S1 O6 Na3 25.8(2) 2_655 . . . ?
Na3 S2 O2 Na2 -113.65(18) 1_545 . . . ?
Na3 S2 O2 Na2 -64.54(16) 3_766 . . . ?
Na3 S2 O2 Na2 -174.9(2) . . . . ?
Na3 S2 O2 Na3 61.25(19) 1_545 . . . ?
Na3 S2 O2 Na3 110.36(9) 3_766 . . . ?
Na3 S2 O3 Na2 -85.1(3) 1_545 . . 1_545 ?
Na3 S2 O3 Na2 169.5(2) . . . 1_545 ?
Na3 S2 O3 Na2 168.9(4) 3_766 . . 1_545 ?
Na3 S2 O3 Na3 0.59(18) . . . 3_766 ?
Na3 S2 O3 Na3 -105.42(10) . . . 1_545 ?
Na3 S2 O3 Na3 -106.01(10) 3_766 . . 1_545 ?
Na3 S2 O3 Na3 106.01(10) 1_545 . . 3_766 ?
Na3 S2 O4 Na1 -155.63(19) 3_766 . . 1_545 ?
Na3 S2 O4 Na1 -66.6(2) . . . 1_545 ?
Na3 S2 O4 Na1 133.8(3) 1_545 . . 1_545 ?
Na3 S2 O4 Na2 72.10(8) . . . 3_766 ?
Na3 S2 O4 Na2 -16.90(10) 3_766 . . 3_766 ?
Na3 S2 O4 Na2 -87.49(11) 1_545 . . 3_766 ?
Na3 S2 O4 Na3 159.59(10) . . . 1_545 ?
Na3 S2 O4 Na3 70.59(8) 3_766 . . 1_545 ?
O1 S1 O5 Na1 115.59(11) . . . 1_545 ?
O1 S1 O5 Na2 -112.52(19) . . . 4_565 ?
O1 S1 O5 Na3 10.62(13) . . . 2_655 ?
O1 S1 O6 Na3 -41.8(2) . . . . ?
O2 S2 O3 Na2 128.7(3) . . . 1_545 ?
O2 S2 O3 Na3 -40.21(14) . . . 3_766 ?
O2 S2 O3 Na3 -146.22(9) . . . 1_545 ?
O2 S2 O4 Na1 -76.0(2) . . . 1_545 ?
O2 S2 O4 Na2 62.75(13) . . . 3_766 ?
O2 S2 O4 Na3 150.24(9) . . . 1_545 ?
O3 S2 O2 Na2 -36.4(2) . . . . ?
O3 S2 O2 Na3 138.48(11) . . . . ?
O3 S2 O4 Na1 158.23(19) . . . 1_545 ?
O3 S2 O4 Na2 -63.03(13) . . . 3_766 ?
O3 S2 O4 Na3 24.46(12) . . . 1_545 ?
O4 S2 O2 Na2 -161.45(16) . . . . ?
O4 S2 O2 Na3 13.45(15) . . . . ?
O4 S2 O3 Na2 -105.7(3) . . . 1_545 ?
O4 S2 O3 Na3 -20.62(10) . . . 1_545 ?
O4 S2 O3 Na3 85.38(12) . . . 3_766 ?
O5 S1 O1 Na1 -107.85(15) . . . . ?
O5 S1 O1 Na2 75.41(18) . . . 4_575 ?
O5 S1 O1 Na3 -9.68(11) . . . 2_655 ?
O5 S1 O6 Na3 83.8(2) . . . . ?
O6 S1 O1 Na1 18.41(19) . . . . ?
O6 S1 O1 Na2 -158.33(15) . . . 4_575 ?
O6 S1 O1 Na3 116.58(11) . . . 2_655 ?
O6 S1 O5 Na1 -11.07(15) . . . 1_545 ?
O6 S1 O5 Na2 120.8(2) . . . 4_565 ?
O6 S1 O5 Na3 -116.05(11) . . . 2_655 ?
C1 S1 O1 Na1 135.50(17) . . . . ?
C1 S1 O1 Na2 -41.2(2) . . . 4_575 ?
C1 S1 O1 Na3 -126.33(13) . . . 2_655 ?
C1 S1 O5 Na1 -127.79(14) . . . 1_545 ?
C1 S1 O5 Na2 4.1(2) . . . 4_565 ?
C1 S1 O5 Na3 127.23(13) . . . 2_655 ?
C1 S1 O6 Na3 -159.2(2) . . . . ?
C2 S2 O2 Na2 80.5(2) . . . . ?
C2 S2 O2 Na3 -104.57(14) . . . . ?
C2 S2 O3 Na2 11.5(4) . . . 1_545 ?
C2 S2 O3 Na3 -157.36(12) . . . 3_766 ?
C2 S2 O3 Na3 96.63(12) . . . 1_545 ?
C2 S2 O4 Na1 41.6(2) . . . 1_545 ?
C2 S2 O4 Na2 -179.66(12) . . . 3_766 ?
C2 S2 O4 Na3 -92.17(13) . . . 1_545 ?
